data_8106471
loop_
_publ_author_name
'Altamimi, Rashid'
'Ghabbour, Hazem A.'
'Aldawsari, Fahad'
'AlRuqi, Obaid S.'
'Alqahtani, Nasser'

_publ_section_title
;
 Crystal structure of
 1,1&#x2032;-(3,4-diphenylthieno[2,3-b]thiophene-2,5-diyl)bis[1-phenyl-methanone],
 C32H20O2S2
;
_journal_issue 2
_journal_name_full 'Zeitschrift f\"ur Kristallographie - New Crystal Structures'
_journal_page_first 167
_journal_page_last 169
_journal_paper_doi 10.1515/ncrs-2016-0165
_journal_volume 232
_journal_year 2017
_chemical_formula_sum 'C32 H20 O2 S2'
_chemical_formula_weight 500.60
_space_group_IT_number 14
_space_group_name_Hall '-P 2ybc'
_space_group_name_H-M_alt 'P 1 21/c 1'
_symmetry_cell_setting monoclinic
_symmetry_Int_Tables_number 14
_symmetry_space_group_name_Hall '-P 2ybc'
_symmetry_space_group_name_H-M 'P 1 21/c 1'
_atom_sites_solution_hydrogens geom
_atom_sites_solution_primary direct
_atom_sites_solution_secondary difmap
_cell_angle_alpha 90.00
_cell_angle_beta 92.828(3)
_cell_angle_gamma 90.00
_cell_formula_units_Z 4
_cell_length_a 10.2763(8)
_cell_length_b 19.9178(15)
_cell_length_c 11.8597(10)
_cell_measurement_reflns_used 9905
_cell_measurement_temperature 293(2)
_cell_measurement_theta_max 32.95
_cell_measurement_theta_min 2.23
_cell_volume 2424.5(3)
_computing_cell_refinement 'Bruker SAINT'
_computing_data_collection 'Bruker APEX2'
_computing_data_reduction 'Bruker SAINT'
_computing_molecular_graphics 'Bruker SHELXTL'
_computing_publication_material 'Bruker SHELXTL'
_computing_structure_refinement 'SHELXL-2014 (Sheldrick 2014)'
_computing_structure_solution 'SHELXS-97 (Sheldrick 2008)'
_diffrn_ambient_temperature 293(2)
_diffrn_measured_fraction_theta_full 0.999
_diffrn_measured_fraction_theta_max 0.999
_diffrn_measurement_device_type 'Bruker APEX-II CCD'
_diffrn_measurement_method '\f and \w scans'
_diffrn_radiation_monochromator graphite
_diffrn_radiation_source 'fine-focus sealed tube'
_diffrn_radiation_type MoK\a
_diffrn_radiation_wavelength 0.71073
_diffrn_reflns_av_R_equivalents 0.1704
_diffrn_reflns_av_sigmaI/netI 0.1100
_diffrn_reflns_limit_h_max 13
_diffrn_reflns_limit_h_min -13
_diffrn_reflns_limit_k_max 25
_diffrn_reflns_limit_k_min -25
_diffrn_reflns_limit_l_max 15
_diffrn_reflns_limit_l_min -15
_diffrn_reflns_number 46788
_diffrn_reflns_theta_full 27.50
_diffrn_reflns_theta_max 27.50
_diffrn_reflns_theta_min 2.67
_diffrn_standards_decay_% .
_diffrn_standards_interval_count .
_diffrn_standards_interval_time .
_diffrn_standards_number 0
_exptl_absorpt_coefficient_mu 0.249
_exptl_absorpt_correction_T_max 0.9857
_exptl_absorpt_correction_T_min 0.8883
_exptl_absorpt_correction_type multi-scan
_exptl_absorpt_process_details SADBS_Bruker_2014
_exptl_crystal_colour yellow
_exptl_crystal_density_diffrn 1.371
_exptl_crystal_density_method 'not measured'
_exptl_crystal_description plate
_exptl_crystal_F_000 1040
_exptl_crystal_size_max 0.49
_exptl_crystal_size_mid 0.45
_exptl_crystal_size_min 0.06
_refine_diff_density_max 0.409
_refine_diff_density_min -0.430
_refine_diff_density_rms 0.072
_refine_ls_extinction_method none
_refine_ls_goodness_of_fit_ref 1.043
_refine_ls_hydrogen_treatment mixed
_refine_ls_matrix_type full
_refine_ls_number_parameters 325
_refine_ls_number_reflns 5560
_refine_ls_number_restraints 0
_refine_ls_restrained_S_all 1.043
_refine_ls_R_factor_all 0.1225
_refine_ls_R_factor_gt 0.0689
_refine_ls_shift/su_max 0.000
_refine_ls_shift/su_mean 0.000
_refine_ls_structure_factor_coef Fsqd
_refine_ls_weighting_details 'calc w=1/[\s^2^(Fo^2^)+(0.0696P)^2^+0.9769P] where P=(Fo^2^+2Fc^2^)/3'
_refine_ls_weighting_scheme calc
_refine_ls_wR_factor_gt 0.1588
_refine_ls_wR_factor_ref 0.1782
_reflns_number_gt 3412
_reflns_number_total 5560
_reflns_threshold_expression >2sigma(I)
_cod_data_source_file suppl_ncrs-2016-0165_suppl.cif
_cod_data_source_block a_a
_cod_original_sg_symbol_H-M 'P 21/c'
_cod_database_code 8106471

loop_
_symmetry_equiv_pos_as_xyz
'x, y, z'
'-x, y+1/2, -z+1/2'
'-x, -y, -z'
'x, -y-1/2, z-1/2'

loop_
_atom_site_label
_atom_site_type_symbol
_atom_site_fract_x
_atom_site_fract_y
_atom_site_fract_z
_atom_site_U_iso_or_equiv
_atom_site_adp_type
_atom_site_occupancy
_atom_site_symmetry_multiplicity
_atom_site_calc_flag
_atom_site_refinement_flags
_atom_site_disorder_assembly
_atom_site_disorder_group
S1 S -0.64720(8) -0.43422(4) -0.07815(7) 0.0413(2) Uani 1 1 d . . .
S2 S -0.44743(9) -0.41162(4) -0.26422(7) 0.0433(2) Uani 1 1 d . . .
O1 O -0.7921(2) -0.48721(12) 0.10123(18) 0.0521(6) Uani 1 1 d . . .
O2 O -0.2912(3) -0.41789(12) -0.4521(2) 0.0663(8) Uani 1 1 d . . .
C1 C -0.6988(3) -0.51734(13) -0.0661(2) 0.0334(7) Uani 1 1 d . . .
C2 C -0.6380(3) -0.56051(13) -0.1372(2) 0.0293(6) Uani 1 1 d . . .
C3 C -0.5453(3) -0.52560(13) -0.2022(2) 0.0301(6) Uani 1 1 d . . .
C4 C -0.4518(3) -0.54316(14) -0.2842(2) 0.0307(6) Uani 1 1 d . . .
C5 C -0.3930(3) -0.48624(14) -0.3250(3) 0.0361(7) Uani 1 1 d . . .
C6 C -0.5461(3) -0.45701(14) -0.1818(2) 0.0343(7) Uani 1 1 d . . .
C7 C -0.7937(3) -0.52680(15) 0.0222(2) 0.0356(7) Uani 1 1 d . . .
C8 C -0.8903(3) -0.58276(15) 0.0159(2) 0.0361(7) Uani 1 1 d . . .
C9 C -0.9256(4) -0.61272(18) 0.1150(3) 0.0505(9) Uani 1 1 d . . .
H9A H -0.8905 -0.5973 0.1840 0.061 Uiso 1 1 calc R . .
C10 C -1.0123(4) -0.6652(2) 0.1117(4) 0.0638(11) Uani 1 1 d . . .
H10A H -1.0338 -0.6862 0.1784 0.077 Uiso 1 1 calc R . .
C11 C -1.0673(4) -0.6867(2) 0.0105(4) 0.0642(11) Uani 1 1 d . . .
H11A H -1.1254 -0.7225 0.0087 0.077 Uiso 1 1 calc R . .
C12 C -1.0369(3) -0.65568(19) -0.0888(3) 0.0560(9) Uani 1 1 d . . .
H12A H -1.0761 -0.6695 -0.1572 0.067 Uiso 1 1 calc R . .
C13 C -0.9479(3) -0.60387(16) -0.0853(3) 0.0428(8) Uani 1 1 d . . .
H13A H -0.9264 -0.5830 -0.1520 0.051 Uiso 1 1 calc R . .
C14 C -0.6686(3) -0.63324(13) -0.1498(2) 0.0287(6) Uani 1 1 d . . .
C15 C -0.6580(3) -0.67707(14) -0.0595(2) 0.0353(7) Uani 1 1 d . . .
H15A H -0.6261 -0.6618 0.0106 0.042 Uiso 1 1 calc R . .
C16 C -0.6947(3) -0.74371(16) -0.0728(3) 0.0458(8) Uani 1 1 d . . .
H16A H -0.6859 -0.7732 -0.0121 0.055 Uiso 1 1 calc R . .
C17 C -0.7439(4) -0.76592(15) -0.1757(3) 0.0482(9) Uani 1 1 d . . .
H17A H -0.7713 -0.8102 -0.1839 0.058 Uiso 1 1 calc R . .
C18 C -0.7531(3) -0.72332(16) -0.2667(3) 0.0473(9) Uani 1 1 d . . .
H18A H -0.7850 -0.7389 -0.3366 0.057 Uiso 1 1 calc R . .
C19 C -0.7147(3) -0.65718(14) -0.2541(2) 0.0356(7) Uani 1 1 d . . .
H19A H -0.7199 -0.6285 -0.3160 0.043 Uiso 1 1 calc R . .
C20 C -0.4207(3) -0.61329(14) -0.3135(2) 0.0330(7) Uani 1 1 d . . .
C21 C -0.3739(3) -0.65675(15) -0.2294(3) 0.0427(8) Uani 1 1 d . . .
H21A H -0.3627 -0.6413 -0.1556 0.051 Uiso 1 1 calc R . .
C22 C -0.3439(4) -0.72208(17) -0.2536(4) 0.0604(11) Uani 1 1 d . . .
H22A H -0.3137 -0.7508 -0.1962 0.073 Uiso 1 1 calc R . .
C23 C -0.3583(4) -0.74463(19) -0.3611(5) 0.0722(13) Uani 1 1 d . . .
H23A H -0.3367 -0.7888 -0.3775 0.087 Uiso 1 1 calc R . .
C24 C -0.4043(4) -0.7031(2) -0.4462(4) 0.0688(13) Uani 1 1 d . . .
H24A H -0.4150 -0.7193 -0.5196 0.083 Uiso 1 1 calc R . .
C25 C -0.4349(3) -0.63694(18) -0.4229(3) 0.0481(9) Uani 1 1 d . . .
H25A H -0.4649 -0.6085 -0.4808 0.058 Uiso 1 1 calc R . .
C26 C -0.2978(3) -0.47437(16) -0.4119(3) 0.0417(8) Uani 1 1 d . . .
C27 C -0.2109(3) -0.52829(15) -0.4511(3) 0.0397(7) Uani 1 1 d . . .
C28 C -0.1951(4) -0.5342(2) -0.5657(3) 0.0621(11) Uani 1 1 d . . .
H28A H -0.2404 -0.5059 -0.6161 0.074 Uiso 1 1 calc R . .
C29 C -0.1123(5) -0.5820(2) -0.6048(4) 0.0841(15) Uani 1 1 d . . .
H29A H -0.1038 -0.5869 -0.6820 0.101 Uiso 1 1 calc R . .
C30 C -0.0423(5) -0.6222(2) -0.5311(4) 0.0796(14) Uani 1 1 d . . .
H30A H 0.0144 -0.6541 -0.5583 0.096 Uiso 1 1 calc R . .
C31 C -0.0553(4) -0.6158(2) -0.4162(4) 0.0646(11) Uani 1 1 d . . .
H31A H -0.0069 -0.6430 -0.3660 0.078 Uiso 1 1 calc R . .
C32 C -0.1408(3) -0.56885(16) -0.3761(3) 0.0458(8) Uani 1 1 d . . .
H32A H -0.1509 -0.5647 -0.2989 0.055 Uiso 1 1 calc R . .

loop_
_atom_site_aniso_label
_atom_site_aniso_U_11
_atom_site_aniso_U_22
_atom_site_aniso_U_33
_atom_site_aniso_U_23
_atom_site_aniso_U_13
_atom_site_aniso_U_12
S1 0.0466(5) 0.0281(4) 0.0499(5) -0.0089(3) 0.0101(4) 0.0028(3)
S2 0.0477(5) 0.0278(4) 0.0551(5) 0.0008(3) 0.0107(4) 0.0000(4)
O1 0.0542(16) 0.0575(15) 0.0451(14) -0.0154(11) 0.0089(11) 0.0029(12)
O2 0.0724(19) 0.0468(15) 0.0825(19) 0.0206(13) 0.0320(15) 0.0072(13)
C1 0.0356(17) 0.0259(14) 0.0384(16) -0.0036(12) -0.0007(13) 0.0036(13)
C2 0.0309(15) 0.0277(14) 0.0290(15) -0.0030(11) -0.0014(12) 0.0047(12)
C3 0.0313(16) 0.0273(14) 0.0317(15) -0.0015(12) -0.0001(12) 0.0034(12)
C4 0.0299(15) 0.0322(15) 0.0295(15) -0.0026(12) -0.0017(12) 0.0027(12)
C5 0.0394(18) 0.0306(15) 0.0386(17) -0.0005(13) 0.0045(13) 0.0039(13)
C6 0.0360(17) 0.0260(15) 0.0410(17) -0.0025(12) 0.0016(13) 0.0014(13)
C7 0.0356(17) 0.0375(17) 0.0335(16) -0.0024(13) 0.0009(13) 0.0103(14)
C8 0.0308(16) 0.0394(16) 0.0387(17) 0.0018(14) 0.0077(13) 0.0125(14)
C9 0.048(2) 0.058(2) 0.047(2) -0.0005(17) 0.0109(16) 0.0106(18)
C10 0.061(3) 0.062(3) 0.071(3) 0.016(2) 0.027(2) 0.003(2)
C11 0.041(2) 0.056(2) 0.097(3) -0.003(2) 0.020(2) -0.0071(18)
C12 0.037(2) 0.066(2) 0.065(2) -0.0075(19) 0.0025(17) -0.0044(18)
C13 0.0303(17) 0.054(2) 0.0447(19) 0.0012(15) 0.0044(14) 0.0049(15)
C14 0.0295(15) 0.0277(14) 0.0295(15) -0.0017(11) 0.0062(12) 0.0039(12)
C15 0.0336(17) 0.0380(17) 0.0342(16) -0.0012(13) 0.0000(13) 0.0060(13)
C16 0.050(2) 0.0359(17) 0.052(2) 0.0144(15) 0.0119(16) 0.0097(15)
C17 0.057(2) 0.0269(16) 0.062(2) -0.0075(15) 0.0197(18) -0.0047(15)
C18 0.054(2) 0.047(2) 0.0417(19) -0.0144(15) 0.0082(16) -0.0105(17)
C19 0.0421(18) 0.0330(16) 0.0321(16) 0.0001(12) 0.0061(14) -0.0019(14)
C20 0.0274(15) 0.0314(15) 0.0406(17) -0.0089(13) 0.0067(13) -0.0037(12)
C21 0.045(2) 0.0343(17) 0.0491(19) -0.0012(14) 0.0089(16) 0.0063(15)
C22 0.059(3) 0.0362(19) 0.088(3) 0.0056(19) 0.025(2) 0.0097(17)
C23 0.062(3) 0.032(2) 0.125(4) -0.025(2) 0.034(3) -0.0035(19)
C24 0.052(2) 0.075(3) 0.081(3) -0.052(2) 0.023(2) -0.018(2)
C25 0.0374(19) 0.064(2) 0.0437(19) -0.0201(16) 0.0049(15) -0.0059(17)
C26 0.0414(19) 0.0399(18) 0.0441(19) 0.0048(14) 0.0060(15) -0.0016(15)
C27 0.0352(18) 0.0422(18) 0.0424(18) -0.0001(14) 0.0079(14) -0.0056(14)
C28 0.075(3) 0.065(2) 0.048(2) 0.0047(18) 0.015(2) 0.004(2)
C29 0.107(4) 0.079(3) 0.070(3) -0.007(2) 0.046(3) 0.008(3)
C30 0.070(3) 0.067(3) 0.106(4) -0.012(3) 0.048(3) 0.010(2)
C31 0.043(2) 0.059(2) 0.093(3) 0.004(2) 0.009(2) 0.0123(19)
C32 0.0382(19) 0.0495(19) 0.050(2) -0.0017(16) 0.0039(15) -0.0001(16)

loop_
_atom_type_symbol
_atom_type_description
_atom_type_scat_dispersion_real
_atom_type_scat_dispersion_imag
_atom_type_scat_source
C C 0.0033 0.0016 'International Tables Vol C Tables 4.2.6.8 and 6.1.1.4'
H H 0.0000 0.0000 'International Tables Vol C Tables 4.2.6.8 and 6.1.1.4'
O O 0.0106 0.0060 'International Tables Vol C Tables 4.2.6.8 and 6.1.1.4'
S S 0.1246 0.1234 'International Tables Vol C Tables 4.2.6.8 and 6.1.1.4'

loop_
_geom_angle_atom_site_label_1
_geom_angle_atom_site_label_2
_geom_angle_atom_site_label_3
_geom_angle
_geom_angle_site_symmetry_1
_geom_angle_site_symmetry_3
C6 S1 C1 90.26(14) . .
C6 S2 C5 89.83(14) . .
C2 C1 C7 133.6(3) . .
C2 C1 S1 113.2(2) . .
C7 C1 S1 113.1(2) . .
C1 C2 C3 111.1(2) . .
C1 C2 C14 124.7(3) . .
C3 C2 C14 124.1(2) . .
C6 C3 C2 112.0(2) . .
C6 C3 C4 111.5(3) . .
C2 C3 C4 136.6(3) . .
C5 C4 C3 110.7(2) . .
C5 C4 C20 126.1(3) . .
C3 C4 C20 123.1(2) . .
C4 C5 C26 133.8(3) . .
C4 C5 S2 113.4(2) . .
C26 C5 S2 112.8(2) . .
C3 C6 S2 114.5(2) . .
C3 C6 S1 113.3(2) . .
S2 C6 S1 132.23(17) . .
O1 C7 C1 118.4(3) . .
O1 C7 C8 120.2(3) . .
C1 C7 C8 121.3(2) . .
C13 C8 C9 119.4(3) . .
C13 C8 C7 121.9(3) . .
C9 C8 C7 118.8(3) . .
C10 C9 C8 120.1(4) . .
C10 C9 H9A 119.9 . .
C8 C9 H9A 119.9 . .
C11 C10 C9 120.1(4) . .
C11 C10 H10A 119.9 . .
C9 C10 H10A 119.9 . .
C10 C11 C12 120.5(4) . .
C10 C11 H11A 119.8 . .
C12 C11 H11A 119.8 . .
C13 C12 C11 119.2(4) . .
C13 C12 H12A 120.4 . .
C11 C12 H12A 120.4 . .
C8 C13 C12 120.7(3) . .
C8 C13 H13A 119.7 . .
C12 C13 H13A 119.7 . .
C15 C14 C19 119.0(3) . .
C15 C14 C2 121.9(2) . .
C19 C14 C2 119.0(2) . .
C14 C15 C16 120.4(3) . .
C14 C15 H15A 119.8 . .
C16 C15 H15A 119.8 . .
C17 C16 C15 119.7(3) . .
C17 C16 H16A 120.1 . .
C15 C16 H16A 120.1 . .
C16 C17 C18 120.6(3) . .
C16 C17 H17A 119.7 . .
C18 C17 H17A 119.7 . .
C17 C18 C19 119.7(3) . .
C17 C18 H18A 120.1 . .
C19 C18 H18A 120.1 . .
C18 C19 C14 120.5(3) . .
C18 C19 H19A 119.7 . .
C14 C19 H19A 119.7 . .
C25 C20 C21 118.6(3) . .
C25 C20 C4 121.9(3) . .
C21 C20 C4 119.4(3) . .
C22 C21 C20 121.0(3) . .
C22 C21 H21A 119.5 . .
C20 C21 H21A 119.5 . .
C23 C22 C21 119.8(4) . .
C23 C22 H22A 120.1 . .
C21 C22 H22A 120.1 . .
C22 C23 C24 120.7(3) . .
C22 C23 H23A 119.6 . .
C24 C23 H23A 119.6 . .
C23 C24 C25 120.1(4) . .
C23 C24 H24A 120.0 . .
C25 C24 H24A 120.0 . .
C20 C25 C24 119.8(4) . .
C20 C25 H25A 120.1 . .
C24 C25 H25A 120.1 . .
O2 C26 C5 118.1(3) . .
O2 C26 C27 119.7(3) . .
C5 C26 C27 122.2(3) . .
C32 C27 C28 120.1(3) . .
C32 C27 C26 121.7(3) . .
C28 C27 C26 118.1(3) . .
C29 C28 C27 119.8(4) . .
C29 C28 H28A 120.1 . .
C27 C28 H28A 120.1 . .
C30 C29 C28 120.4(4) . .
C30 C29 H29A 119.8 . .
C28 C29 H29A 119.8 . .
C29 C30 C31 120.3(4) . .
C29 C30 H30A 119.9 . .
C31 C30 H30A 119.9 . .
C30 C31 C32 119.7(4) . .
C30 C31 H31A 120.2 . .
C32 C31 H31A 120.2 . .
C27 C32 C31 119.7(3) . .
C27 C32 H32A 120.2 . .
C31 C32 H32A 120.2 . .

loop_
_geom_bond_atom_site_label_1
_geom_bond_atom_site_label_2
_geom_bond_distance
_geom_bond_site_symmetry_2
S1 C6 1.710(3) .
S1 C1 1.746(3) .
S2 C6 1.702(3) .
S2 C5 1.755(3) .
O1 C7 1.224(3) .
O2 C26 1.225(4) .
C1 C2 1.375(4) .
C1 C7 1.478(4) .
C2 C3 1.434(4) .
C2 C14 1.488(4) .
C3 C6 1.387(4) .
C3 C4 1.444(4) .
C4 C5 1.383(4) .
C4 C20 1.478(4) .
C5 C26 1.474(4) .
C7 C8 1.492(4) .
C8 C13 1.377(4) .
C8 C9 1.383(4) .
C9 C10 1.373(5) .
C9 H9A 0.9300 .
C10 C11 1.370(6) .
C10 H10A 0.9300 .
C11 C12 1.379(5) .
C11 H11A 0.9300 .
C12 C13 1.379(5) .
C12 H12A 0.9300 .
C13 H13A 0.9300 .
C14 C15 1.382(4) .
C14 C19 1.387(4) .
C15 C16 1.387(4) .
C15 H15A 0.9300 .
C16 C17 1.371(5) .
C16 H16A 0.9300 .
C17 C18 1.373(5) .
C17 H17A 0.9300 .
C18 C19 1.381(4) .
C18 H18A 0.9300 .
C19 H19A 0.9300 .
C20 C25 1.381(4) .
C20 C21 1.389(4) .
C21 C22 1.371(4) .
C21 H21A 0.9300 .
C22 C23 1.354(6) .
C22 H22A 0.9300 .
C23 C24 1.371(6) .
C23 H23A 0.9300 .
C24 C25 1.385(5) .
C24 H24A 0.9300 .
C25 H25A 0.9300 .
C26 C27 1.486(4) .
C27 C32 1.378(5) .
C27 C28 1.382(5) .
C28 C29 1.372(6) .
C28 H28A 0.9300 .
C29 C30 1.365(6) .
C29 H29A 0.9300 .
C30 C31 1.382(6) .
C30 H30A 0.9300 .
C31 C32 1.383(5) .
C31 H31A 0.9300 .
C32 H32A 0.9300 .

loop_
_geom_torsion_atom_site_label_1
_geom_torsion_atom_site_label_2
_geom_torsion_atom_site_label_3
_geom_torsion_atom_site_label_4
_geom_torsion
_geom_torsion_site_symmetry_1
_geom_torsion_site_symmetry_2
_geom_torsion_site_symmetry_3
_geom_torsion_site_symmetry_4
C6 S1 C1 C2 1.4(2) . . . .
C6 S1 C1 C7 178.6(2) . . . .
C7 C1 C2 C3 -175.5(3) . . . .
S1 C1 C2 C3 0.9(3) . . . .
C7 C1 C2 C14 7.5(5) . . . .
S1 C1 C2 C14 -176.1(2) . . . .
C1 C2 C3 C6 -3.5(4) . . . .
C14 C2 C3 C6 173.6(3) . . . .
C1 C2 C3 C4 177.1(3) . . . .
C14 C2 C3 C4 -5.8(5) . . . .
C6 C3 C4 C5 -3.2(4) . . . .
C2 C3 C4 C5 176.2(3) . . . .
C6 C3 C4 C20 173.6(3) . . . .
C2 C3 C4 C20 -7.0(5) . . . .
C3 C4 C5 C26 -176.4(3) . . . .
C20 C4 C5 C26 6.9(6) . . . .
C3 C4 C5 S2 0.8(3) . . . .
C20 C4 C5 S2 -175.9(2) . . . .
C6 S2 C5 C4 1.3(2) . . . .
C6 S2 C5 C26 179.2(2) . . . .
C2 C3 C6 S2 -175.2(2) . . . .
C4 C3 C6 S2 4.4(3) . . . .
C2 C3 C6 S1 4.7(3) . . . .
C4 C3 C6 S1 -175.8(2) . . . .
C5 S2 C6 C3 -3.3(2) . . . .
C5 S2 C6 S1 176.9(3) . . . .
C1 S1 C6 C3 -3.5(2) . . . .
C1 S1 C6 S2 176.3(3) . . . .
C2 C1 C7 O1 150.5(3) . . . .
S1 C1 C7 O1 -25.9(4) . . . .
C2 C1 C7 C8 -30.0(5) . . . .
S1 C1 C7 C8 153.6(2) . . . .
O1 C7 C8 C13 143.1(3) . . . .
C1 C7 C8 C13 -36.4(4) . . . .
O1 C7 C8 C9 -34.9(4) . . . .
C1 C7 C8 C9 145.5(3) . . . .
C13 C8 C9 C10 3.2(5) . . . .
C7 C8 C9 C10 -178.7(3) . . . .
C8 C9 C10 C11 -2.0(6) . . . .
C9 C10 C11 C12 -0.5(6) . . . .
C10 C11 C12 C13 1.8(6) . . . .
C9 C8 C13 C12 -1.9(5) . . . .
C7 C8 C13 C12 -180.0(3) . . . .
C11 C12 C13 C8 -0.6(5) . . . .
C1 C2 C14 C15 -58.9(4) . . . .
C3 C2 C14 C15 124.4(3) . . . .
C1 C2 C14 C19 118.2(3) . . . .
C3 C2 C14 C19 -58.5(4) . . . .
C19 C14 C15 C16 -0.9(4) . . . .
C2 C14 C15 C16 176.2(3) . . . .
C14 C15 C16 C17 -1.2(5) . . . .
C15 C16 C17 C18 2.2(5) . . . .
C16 C17 C18 C19 -1.3(5) . . . .
C17 C18 C19 C14 -0.8(5) . . . .
C15 C14 C19 C18 1.9(4) . . . .
C2 C14 C19 C18 -175.3(3) . . . .
C5 C4 C20 C25 -61.0(4) . . . .
C3 C4 C20 C25 122.7(3) . . . .
C5 C4 C20 C21 118.0(3) . . . .
C3 C4 C20 C21 -58.3(4) . . . .
C25 C20 C21 C22 -0.9(5) . . . .
C4 C20 C21 C22 -179.9(3) . . . .
C20 C21 C22 C23 0.9(6) . . . .
C21 C22 C23 C24 -0.9(6) . . . .
C22 C23 C24 C25 0.9(6) . . . .
C21 C20 C25 C24 0.9(5) . . . .
C4 C20 C25 C24 179.9(3) . . . .
C23 C24 C25 C20 -0.9(5) . . . .
C4 C5 C26 O2 159.5(3) . . . .
S2 C5 C26 O2 -17.8(4) . . . .
C4 C5 C26 C27 -20.6(6) . . . .
S2 C5 C26 C27 162.1(3) . . . .
O2 C26 C27 C32 131.7(4) . . . .
C5 C26 C27 C32 -48.2(5) . . . .
O2 C26 C27 C28 -44.1(5) . . . .
C5 C26 C27 C28 136.0(3) . . . .
C32 C27 C28 C29 1.9(6) . . . .
C26 C27 C28 C29 177.9(4) . . . .
C27 C28 C29 C30 -2.1(7) . . . .
C28 C29 C30 C31 0.8(8) . . . .
C29 C30 C31 C32 0.7(7) . . . .
C28 C27 C32 C31 -0.5(5) . . . .
C26 C27 C32 C31 -176.3(3) . . . .
C30 C31 C32 C27 -0.8(6) . . . .
